data_5000355
_chemical_formula_moiety 'C16 H36 N + , C59 H45 Mn4 N4 O20 - , 5(C2 H3 N)'
_chemical_formula_sum 'C85 H96 Mn4 N10 O20'
_chemical_formula_weight 1797.5
_space_group_IT_number 2
_symmetry_cell_setting triclinic
_symmetry_space_group_name_Hall '-P 1'
_symmetry_space_group_name_H-M 'P -1'
_atom_sites_solution_hydrogens geom
_atom_sites_solution_primary direct
_atom_sites_solution_secondary difmap
_cell_angle_alpha 68.1714(8)
_cell_angle_beta 84.7029(8)
_cell_angle_gamma 83.0696(7)
_cell_formula_units_Z 2
_cell_length_a 12.1886(3)
_cell_length_b 17.8130(5)
_cell_length_c 22.0268(5)
_cell_measurement_reflns_used 6379
_cell_measurement_temperature 113
_cell_measurement_theta_max 27.28
_cell_measurement_theta_min 2.46
_cell_volume 4401.2(3)
_diffrn_ambient_temperature 113
_diffrn_detector_area_resol_mean 44.52
_diffrn_detector_details '  The detector was operated in 4x4 "binning" mode.'
_diffrn_detector_type 'Bruker SMART 6000'
_diffrn_measured_fraction_theta_full 0.970
_diffrn_measured_fraction_theta_max 0.970
_diffrn_measurement_details ' 0.3 degree frames were measured with a counting time of 10.1 seconds each'
_diffrn_measurement_device '3-circle diffractometer with fixed chi of 54.74 degrees'
_diffrn_measurement_device_type Bruker
_diffrn_measurement_method 'phi and omega scans'
_diffrn_radiation_source 'fine-focus sealed tube'
_diffrn_radiation_type 'Mo K\a'
_diffrn_radiation_wavelength 0.71073
_diffrn_reflns_av_R_equivalents 0.038
_diffrn_reflns_limit_h_max 14
_diffrn_reflns_limit_h_min -15
_diffrn_reflns_limit_k_max 23
_diffrn_reflns_limit_k_min -21
_diffrn_reflns_limit_l_max 28
_diffrn_reflns_limit_l_min -23
_diffrn_reflns_number 35889
_diffrn_reflns_theta_full 27.78
_diffrn_reflns_theta_max 27.5164
_diffrn_reflns_theta_min 1.91359
_diffrn_standards_decay_% -0.11
_diffrn_standards_interval_time 215
_diffrn_standards_number 195
_exptl_absorpt_coefficient_mu 0.6342
_exptl_absorpt_correction_T_max 0.8311
_exptl_absorpt_correction_T_min 0.7197
_exptl_absorpt_correction_type semi-empirical
_exptl_absorpt_process_details SADABS
_exptl_crystal_colour brown/red
_exptl_crystal_density_diffrn 1.356
_exptl_crystal_density_meas ?
_exptl_crystal_density_method 'not measured'
_exptl_crystal_description 'irregular block'
_exptl_crystal_F_000 1872
_exptl_crystal_size_max 0.60
_exptl_crystal_size_mid 0.40
_exptl_crystal_size_min 0.40
_refine_diff_density_max 1.43
_refine_diff_density_min -0.76
_refine_ls_abs_structure_details none
_refine_ls_abs_structure_Flack ?
_refine_ls_extinction_coef -0.00000008(3)
_refine_ls_extinction_expression
;
Larson, A. C. (1967).  Acta Cryst. 23, p. 664.  Eq. (3)
;
_refine_ls_extinction_method Zachariasen
_refine_ls_goodness_of_fit_ref 1.2045
_refine_ls_hydrogen_treatment noref
_refine_ls_matrix_type full
_refine_ls_number_parameters 1073
_refine_ls_number_reflns 10514
_refine_ls_R_factor_gt 0.0607
_refine_ls_shift/su_max 0.0786
_refine_ls_structure_factor_coef F
_refine_ls_weighting_details w^-1^=\s^2^(F)+(.06F)^2^
_refine_ls_weighting_scheme sigma
_refine_ls_wR_factor_ref 0.0619
_reflns_number_gt 10514
_reflns_number_total 20163
_reflns_threshold_expression 'Fo^2^> 2.00\s(Fo^2^)'
_cod_database_code 5000355

loop_
_symmetry_equiv_pos_as_xyz
x,y,z
-x,-y,-z

loop_
_atom_site_label
_atom_site_type_symbol
_atom_site_fract_x
_atom_site_fract_y
_atom_site_fract_z
_atom_site_U_iso_or_equiv
_atom_site_adp_type
_atom_site_occupancy
_atom_site_disorder_group
_atom_site_disorder_assembly
Mn1 Mn 0.08590(6) 0.22030(4) 0.36448(3) 0.0283(3) Uani 1 0 .
Mn2 Mn 0.15675(7) 0.19048(4) 0.24948(3) 0.0296(3) Uani 1 0 .
Mn3 Mn -0.09931(7) 0.14586(4) 0.29696(4) 0.0297(3) Uani 1 0 .
Mn4 Mn 0.24376(6) 0.35949(4) 0.26429(4) 0.0280(3) Uani 1 0 .
O5 O 0.0386(3) 0.16660(18) 0.31191(14) 0.0286(14) Uani 1 0 .
O6 O 0.1899(3) 0.25689(18) 0.29444(15) 0.0290(13) Uani 1 0 .
O7 O 0.1870(3) 0.10886(19) 0.41147(15) 0.0355(15) Uani 1 0 .
C8 C 0.2578(4) 0.0757(3) 0.3813(2) 0.031(2) Uani 1 0 .
O9 O 0.2664(3) 0.09355(19) 0.32008(16) 0.0376(15) Uani 1 0 .
C10 C 0.3374(4) 0.0097(3) 0.4228(2) 0.033(2) Uani 1 0 .
C11 C 0.3167(5) -0.0245(3) 0.4903(3) 0.045(2) Uani 1 0 .
C12 C 0.3907(5) -0.0836(3) 0.5291(3) 0.051(3) Uani 1 0 .
C13 C 0.4872(5) -0.1076(4) 0.5023(3) 0.057(3) Uani 1 0 .
C14 C 0.5093(5) -0.0746(4) 0.4355(3) 0.067(3) Uani 1 0 .
C15 C 0.4342(5) -0.0165(3) 0.3959(3) 0.049(3) Uani 1 0 .
O16 O -0.0374(3) 0.18518(19) 0.42889(15) 0.0310(14) Uani 1 0 .
C17 C -0.1389(5) 0.2107(3) 0.4131(2) 0.033(2) Uani 1 0 .
O18 O -0.1832(3) 0.1965(2) 0.37045(17) 0.0373(16) Uani 1 0 .
C19 C -0.2004(5) 0.2621(3) 0.4472(3) 0.043(2) Uani 1 0 .
C20 C -0.1421(5) 0.2959(4) 0.4809(3) 0.062(3) Uani 1 0 .
C21 C -0.3136(5) 0.2808(4) 0.4421(3) 0.060(3) Uani 1 0 .
C22 C -0.3680(6) 0.3326(5) 0.4711(4) 0.091(4) Uani 1 0 .
C23 C -0.3111(8) 0.3658(5) 0.5046(4) 0.099(5) Uani 1 0 .
C24 C -0.1960(7) 0.3484(5) 0.5096(4) 0.081(4) Uani 1 0 .
O25 O 0.1421(3) 0.2617(2) 0.42653(15) 0.0367(16) Uani 1 0 .
C26 C 0.2029(4) 0.3184(3) 0.4167(3) 0.041(2) Uani 1 0 .
O27 O 0.2451(3) 0.3594(2) 0.36259(16) 0.0385(16) Uani 1 0 .
C28 C 0.2257(4) 0.3364(3) 0.4753(3) 0.043(2) Uani 1 0 .
C29 C 0.3065(5) 0.3877(4) 0.4697(3) 0.055(3) Uani 1 0 .
C30 C 0.3261(6) 0.4075(4) 0.5232(3) 0.072(3) Uani 1 0 .
C31 C 0.2630(6) 0.3762(4) 0.5813(3) 0.080(4) Uani 1 0 .
C32 C 0.1826(6) 0.3273(4) 0.5863(3) 0.067(3) Uani 1 0 .
C33 C 0.1630(5) 0.3073(3) 0.5338(3) 0.051(3) Uani 1 0 .
O34 O 0.1393(3) 0.1104(2) 0.20969(16) 0.0405(16) Uani 1 0 .
C35 C 0.0537(5) 0.0859(3) 0.1974(2) 0.038(2) Uani 1 0 .
O36 O -0.0418(3) 0.0968(2) 0.22020(16) 0.0376(17) Uani 1 0 .
C37 C 0.0716(6) 0.0411(3) 0.1501(3) 0.046(3) Uani 1 0 .
C38 C -0.0147(6) 0.0066(4) 0.1380(3) 0.057(3) Uani 1 0 .
C39 C 0.0034(8) -0.0355(4) 0.0937(3) 0.063(4) Uani 1 0 .
C40 C 0.1045(8) -0.0385(4) 0.0626(3) 0.078(4) Uani 1 0 .
C41 C 0.1895(7) -0.0035(4) 0.0738(3) 0.081(4) Uani 1 0 .
C42 C 0.1740(6) 0.0355(4) 0.1180(3) 0.066(3) Uani 1 0 .
O43 O 0.2722(3) 0.22598(19) 0.18090(15) 0.0349(15) Uani 1 0 .
C44 C 0.2931(4) 0.3004(3) 0.1493(2) 0.033(2) Uani 1 0 .
O45 O 0.2610(3) 0.3586(2) 0.16534(15) 0.0356(15) Uani 1 0 .
C46 C 0.3644(4) 0.3132(3) 0.0875(2) 0.040(2) Uani 1 0 .
C47 C 0.4148(6) 0.3838(4) 0.0582(3) 0.056(3) Uani 1 0 .
C48 C 0.4786(6) 0.3957(4) 0.0005(3) 0.067(4) Uani 1 0 .
C49 C 0.4923(6) 0.3426(5) -0.0284(3) 0.071(4) Uani 1 0 .
C50 C 0.4430(8) 0.2732(5) -0.0001(4) 0.100(5) Uani 1 0 .
C51 C 0.3788(7) 0.2573(4) 0.0590(3) 0.071(4) Uani 1 0 .
O52 O -0.0149(3) 0.33536(19) 0.32486(16) 0.0347(15) Uani 1 0 .
C53 C 0.0036(4) 0.4021(3) 0.2827(2) 0.031(2) Uani 1 0 .
O54 O 0.0973(3) 0.41999(18) 0.25168(16) 0.0330(14) Uani 1 0 .
C55 C -0.0888(4) 0.4686(3) 0.2667(2) 0.040(2) Uani 1 0 .
C56 C -0.0753(6) 0.5417(4) 0.2155(3) 0.102(4) Uani 1 0 .
C57 C -0.1592(8) 0.6046(5) 0.2027(4) 0.157(5) Uani 1 0 .
C58 C -0.2576(6) 0.5933(5) 0.2406(4) 0.105(4) Uani 1 0 .
C59 C -0.2693(5) 0.5224(3) 0.2922(3) 0.055(3) Uani 1 0 .
C60 C -0.1846(5) 0.4598(3) 0.3053(3) 0.042(2) Uani 1 0 .
O61 O 0.0378(3) 0.27754(19) 0.18191(15) 0.0334(15) Uani 1 0 .
C62 C -0.0626(5) 0.2969(3) 0.1892(2) 0.032(2) Uani 1 0 .
O63 O -0.1307(3) 0.25238(19) 0.23092(15) 0.0320(15) Uani 1 0 .
C64 C -0.1108(5) 0.3792(3) 0.1462(3) 0.040(2) Uani 1 0 .
C65 C -0.2225(5) 0.4008(4) 0.1493(3) 0.058(3) Uani 1 0 .
C66 C -0.2664(6) 0.4777(4) 0.1113(4) 0.092(4) Uani 1 0 .
C67 C -0.1985(6) 0.5324(4) 0.0692(4) 0.092(4) Uani 1 0 .
C68 C -0.0877(6) 0.5119(4) 0.0663(4) 0.069(4) Uani 1 0 .
C69 C -0.0414(5) 0.4344(3) 0.1040(3) 0.050(3) Uani 1 0 .
N70 N -0.0790(4) 0.0323(2) 0.36369(19) 0.0345(18) Uani 1 0 .
C71 C -0.0196(4) 0.0045(3) 0.4166(2) 0.037(2) Uani 1 0 .
N72 N -0.0423(4) -0.0707(2) 0.45388(19) 0.0395(19) Uani 1 0 .
C73 C -0.1193(5) -0.0931(3) 0.4248(3) 0.043(3) Uani 1 0 .
C74 C -0.1413(5) -0.0300(3) 0.3678(3) 0.040(2) Uani 1 0 .
C75 C -0.2135(5) -0.0219(3) 0.3143(3) 0.043(3) Uani 1 0 .
C76 C -0.2861(5) 0.0572(3) 0.2908(3) 0.039(3) Uani 1 0 .
O77 O -0.2459(3) 0.1231(2) 0.28680(17) 0.0393(16) Uani 1 0 .
O78 O -0.3810(3) 0.0593(2) 0.2759(2) 0.054(2) Uani 1 0 .
N79 N 0.4008(4) 0.3064(3) 0.2779(2) 0.0386(19) Uani 1 0 .
C80 C 0.4387(5) 0.2311(4) 0.2824(3) 0.059(3) Uani 1 0 .
N81 N 0.5475(5) 0.2209(4) 0.2866(2) 0.081(3) Uani 1 0 .
C82 C 0.5824(5) 0.2895(5) 0.2846(3) 0.066(4) Uani 1 0 .
C83 C 0.4920(5) 0.3435(4) 0.2797(3) 0.050(3) Uani 1 0 .
C84 C 0.4800(5) 0.4276(5) 0.2768(3) 0.060(4) Uani 1 0 .
C85 C 0.4015(5) 0.4845(4) 0.2269(3) 0.049(3) Uani 1 0 .
O86 O 0.3026(3) 0.4622(2) 0.22855(17) 0.0379(16) Uani 1 0 .
O87 O 0.4288(4) 0.5507(3) 0.1882(2) 0.066(2) Uani 1 0 .
N88 N 0.2194(5) 0.7223(3) 0.2154(3) 0.085(3) Uani 1 0 .
C89 C 0.3372(6) 0.7323(4) 0.1949(3) 0.063(3) Uani 1 0 .
C90 C 0.3694(6) 0.8062(4) 0.1377(3) 0.055(3) Uani 1 0 .
C91 C 0.4923(7) 0.8058(5) 0.1296(4) 0.077(4) Uani 1 0 .
C92 C 0.5203(9) 0.8871(6) 0.0692(5) 0.127(7) Uani 1 0 .
C93 C 0.1494(7) 0.7180(5) 0.1661(4) 0.131(5) Uani 1 0 .
C94 C 0.1935(7) 0.6553(5) 0.1359(5) 0.127(5) Uani 1 0 .
C95 C 0.1410(6) 0.6642(5) 0.0777(4) 0.073(4) Uani 1 0 .
C96 C 0.1891(6) 0.5997(6) 0.0446(5) 0.114(6) Uani 1 0 .
C97 C 0.2092(8) 0.6408(4) 0.2751(3) 0.079(4) Uani 1 0 .
C98 C 0.1019(7) 0.6203(5) 0.3104(4) 0.103(4) Uani 1 0 .
C99 C 0.1128(7) 0.5391(4) 0.3661(4) 0.071(4) Uani 1 0 .
C100 C 0.0125(6) 0.5072(5) 0.4080(3) 0.078(4) Uani 1 0 .
C101 C 0.1662(7) 0.7903(4) 0.2374(4) 0.082(4) Uani 1 0 .
C102 C 0.2160(7) 0.8021(5) 0.2940(4) 0.083(4) Uani 1 0 .
C103 C 0.1473(8) 0.8669(5) 0.3168(5) 0.146(5) Uani 1 0 .
C104 C 0.2046(6) 0.8896(4) 0.3606(4) 0.076(4) Uani 1 0 .
C105 C 0.0791(8) 0.2483(4) 0.0460(3) 0.086(4) Uani 1 0 .
C106 C 0.1226(8) 0.2242(5) -0.0081(4) 0.100(5) Uani 1 0 .
N107 N 0.1553(8) 0.2049(5) -0.0504(4) 0.146(5) Uani 1 0 .
C108 C -0.5715(7) 0.0574(6) 0.1921(5) 0.124(5) Uani 1 0 .
C109 C -0.5577(7) -0.0229(6) 0.2139(4) 0.090(5) Uani 1 0 .
N110 N -0.5474(8) -0.0950(5) 0.2345(4) 0.138(6) Uani 1 0 .
C111 C -0.3055(7) 0.2102(5) 0.1206(4) 0.079(5) Uani 1 0 .
C112 C -0.2845(8) 0.1644(7) 0.0805(5) 0.122(6) Uani 1 0 .
N113 N -0.2693(11) 0.1288(9) 0.0490(6) 0.346(11) Uani 1 0 .
C114 C -0.2673(10) 0.8808(10) 0.1709(7) 0.189(11) Uani 1 0 .
C115 C -0.1970(12) 0.8288(9) 0.2174(6) 0.147(10) Uani 1 0 .
N116 N -0.1152(12) 0.8009(7) 0.2456(7) 0.167(9) Uani 1 0 .
C117 C 0.5201(12) -0.2225(8) 0.3749(7) 0.198(10) Uani 1 0 .
C118 C 0.4918(11) -0.2929(11) 0.3588(5) 0.178(10) Uani 1 0 .
N119 N 0.4742(9) -0.3585(11) 0.3473(5) 0.284(12) Uani 1 0 .
H1 H 0.2508 -0.0069 0.5097 0.0553 Uiso 1 0 .
H2 H 0.3746 -0.1075 0.5751 0.0644 Uiso 1 0 .
H3 H 0.5389 -0.147 0.5294 0.07 Uiso 1 0 .
H4 H 0.5759 -0.0922 0.4165 0.0739 Uiso 1 0 .
H5 H 0.4486 0.0051 0.3498 0.0601 Uiso 1 0 .
H6 H -0.0643 0.2826 0.4843 0.0672 Uiso 1 0 .
H7 H -0.3534 0.2581 0.4189 0.0695 Uiso 1 0 .
H8 H -0.4457 0.3457 0.4674 0.0936 Uiso 1 0 .
H9 H -0.3495 0.4008 0.5246 0.1044 Uiso 1 0 .
H10 H -0.1562 0.3715 0.5321 0.0918 Uiso 1 0 .
H11 H 0.348 0.4094 0.4296 0.0613 Uiso 1 0 .
H12 H 0.3822 0.4417 0.5197 0.0741 Uiso 1 0 .
H13 H 0.276 0.3895 0.6179 0.0769 Uiso 1 0 .
H14 H 0.1396 0.3065 0.6262 0.0713 Uiso 1 0 .
H15 H 0.1067 0.273 0.5376 0.0565 Uiso 1 0 .
H16 H -0.0864 0.0117 0.1583 0.0749 Uiso 1 0 .
H17 H -0.0549 -0.0611 0.0863 0.0853 Uiso 1 0 .
H18 H 0.1154 -0.0653 0.0323 0.085 Uiso 1 0 .
H19 H 0.2597 -0.0057 0.0516 0.0805 Uiso 1 0 .
H20 H 0.2337 0.0592 0.1263 0.0673 Uiso 1 0 .
H21 H 0.4054 0.4246 0.0772 0.0716 Uiso 1 0 .
H22 H 0.5133 0.4449 -0.0192 0.0849 Uiso 1 0 .
H23 H 0.5352 0.3535 -0.0683 0.0857 Uiso 1 0 .
H24 H 0.4522 0.2338 -0.0204 0.1091 Uiso 1 0 .
H25 H 0.3453 0.2078 0.0788 0.0879 Uiso 1 0 .
H26 H -0.0089 0.549 0.1892 0.1055 Uiso 1 0 .
H27 H -0.1509 0.6539 0.167 0.1482 Uiso 1 0 .
H28 H -0.3167 0.6353 0.231 0.0957 Uiso 1 0 .
H29 H -0.3356 0.5156 0.3193 0.0577 Uiso 1 0 .
H30 H -0.1928 0.4106 0.3419 0.0519 Uiso 1 0 .
H31 H -0.2706 0.3629 0.1773 0.0793 Uiso 1 0 .
H32 H -0.3438 0.4929 0.1147 0.1127 Uiso 1 0 .
H33 H -0.2292 0.5845 0.0415 0.1179 Uiso 1 0 .
H34 H -0.0408 0.5508 0.0379 0.0968 Uiso 1 0 .
H35 H 0.036 0.4202 0.1006 0.0685 Uiso 1 0 .
H36 H 0.0321 0.0339 0.426 0.0468 Uiso 1 0 .
H37 H -0.01 -0.1032 0.4941 0.0507 Uiso 1 0 .
H38 H -0.1519 -0.1432 0.4412 0.0572 Uiso 1 0 .
H39 H -0.1681 -0.0261 0.2782 0.0591 Uiso 1 0 .
H40 H -0.2605 -0.0649 0.3298 0.0591 Uiso 1 0 .
H41 H 0.3939 0.1909 0.2826 0.0638 Uiso 1 0 .
H42 H 0.5932 0.1726 0.2904 0.0856 Uiso 1 0 .
H43 H 0.657 0.2984 0.2868 0.0801 Uiso 1 0 .
H44 H 0.4538 0.4278 0.3188 0.0809 Uiso 1 0 .
H45 H 0.5506 0.4482 0.2661 0.0809 Uiso 1 0 .
H46 H 0.3723 0.7314 0.2315 0.075 Uiso 1 0 .
H47 H 0.3653 0.6866 0.1837 0.075 Uiso 1 0 .
H48 H 0.3412 0.8069 0.099 0.0709 Uiso 1 0 .
H49 H 0.3394 0.8538 0.146 0.0709 Uiso 1 0 .
H50 H 0.5212 0.8045 0.1687 0.0929 Uiso 1 0 .
H51 H 0.5229 0.7589 0.1207 0.0929 Uiso 1 0 .
H52 H 0.5983 0.8893 0.0627 0.1498 Uiso 1 0 .
H53 H 0.4911 0.8879 0.0303 0.1498 Uiso 1 0 .
H54 H 0.4881 0.9337 0.0782 0.1498 Uiso 1 0 .
H55 H 0.0781 0.7037 0.1872 0.1091 Uiso 1 0 .
H56 H 0.141 0.7691 0.1323 0.1091 Uiso 1 0 .
H57 H 0.2698 0.6596 0.1259 0.1133 Uiso 1 0 .
H58 H 0.1821 0.6025 0.1677 0.1133 Uiso 1 0 .
H59 H 0.0645 0.6581 0.0884 0.0879 Uiso 1 0 .
H60 H 0.1504 0.7169 0.0468 0.0879 Uiso 1 0 .
H61 H 0.1802 0.5464 0.0751 0.122 Uiso 1 0 .
H62 H 0.1501 0.6096 0.0068 0.122 Uiso 1 0 .
H63 H 0.2654 0.6054 0.033 0.122 Uiso 1 0 .
H64 H 0.2332 0.5985 0.2592 0.0964 Uiso 1 0 .
H65 H 0.2569 0.6409 0.3061 0.0964 Uiso 1 0 .
H66 H 0.0737 0.6608 0.3278 0.0958 Uiso 1 0 .
H67 H 0.0504 0.6179 0.2813 0.0958 Uiso 1 0 .
H68 H 0.1417 0.5001 0.3476 0.0889 Uiso 1 0 .
H69 H 0.1645 0.5431 0.3943 0.0889 Uiso 1 0 .
H70 H -0.0182 0.5448 0.428 0.0795 Uiso 1 0 .
H71 H -0.0406 0.5014 0.3816 0.0795 Uiso 1 0 .
H72 H 0.0327 0.4565 0.4408 0.0795 Uiso 1 0 .
H73 H 0.1695 0.8391 0.2008 0.0917 Uiso 1 0 .
H74 H 0.0916 0.7795 0.2502 0.0917 Uiso 1 0 .
H75 H 0.2207 0.7522 0.33 0.1 Uiso 1 0 .
H76 H 0.2869 0.8203 0.2802 0.1 Uiso 1 0 .
H77 H 0.126 0.9127 0.2804 0.1272 Uiso 1 0 .
H78 H 0.0805 0.8432 0.3406 0.1272 Uiso 1 0 .
H79 H 0.2238 0.844 0.3976 0.0866 Uiso 1 0 .
H80 H 0.2687 0.9138 0.3374 0.0866 Uiso 1 0 .
H81 H 0.1574 0.9288 0.3733 0.0866 Uiso 1 0 .
H82 H 0.0778 0.3056 0.0329 0.0967 Uiso 1 0 .
H83 H 0.0061 0.2326 0.0585 0.0967 Uiso 1 0 .
H84 H 0.125 0.2225 0.0819 0.0967 Uiso 1 0 .
H85 H -0.5572 0.0748 0.2265 0.113 Uiso 1 0 .
H86 H -0.5227 0.079 0.1558 0.113 Uiso 1 0 .
H87 H -0.646 0.0747 0.1804 0.113 Uiso 1 0 .
H88 H -0.2796 0.1793 0.1627 0.1055 Uiso 1 0 .
H89 H -0.2678 0.2581 0.1017 0.1055 Uiso 1 0 .
H90 H -0.3826 0.2247 0.1237 0.1055 Uiso 1 0 .

loop_
_atom_type_symbol
_atom_type_description
_atom_type_scat_dispersion_real
_atom_type_scat_dispersion_imag
_atom_type_scat_source
Mn Mn 0.295 0.729 'International Tables Vol. IV (1974) Table 2.2B'
O O 0.008 0.006 'International Tables Vol. IV (1974) Table 2.2B'
N N 0.004 0.003 'International Tables Vol. IV (1974) Table 2.2B'
C C 0.002 0.002 'International Tables Vol. IV (1974) Table 2.2B'
H H 0 0 'International Tables Vol. IV (1974) Table 2.2B'
